data_1552856
loop_
_publ_author_name
'Rej, Supriya'
'Chatani, Naoto'

_publ_section_title
;
 Rh(ii)-catalyzed branch-selective C-H alkylation of aryl sulfonamides
 with vinylsilanes.
;
_journal_issue 2
_journal_name_full 'Chemical science'
_journal_page_first 389
_journal_page_last 395
_journal_paper_doi 10.1039/c9sc04308j
_journal_volume 11
_journal_year 2020
_chemical_formula_moiety 'C38 H36 N4 O12 Rh2 S2'
_chemical_formula_sum 'C38 H36 N4 O12 Rh2 S2'
_chemical_formula_weight 1010.65
_space_group_crystal_system monoclinic
_space_group_IT_number 15
_space_group_name_Hall '-I 2ya'
_space_group_name_H-M_alt 'I 1 2/a 1'
_atom_sites_solution_hydrogens geom
_atom_sites_solution_primary direct
_atom_sites_solution_secondary difmap
_audit_update_record
;
2019-05-27 deposited with the CCDC.	2019-11-11 downloaded from the CCDC.
;
_cell_angle_alpha 90.0000
_cell_angle_beta 98.333(7)
_cell_angle_gamma 90.0000
_cell_formula_units_Z 4
_cell_length_a 17.4067(10)
_cell_length_b 10.6112(10)
_cell_length_c 22.164(2)
_cell_measurement_reflns_used 7566
_cell_measurement_temperature 123
_cell_measurement_theta_max 30.25
_cell_measurement_theta_min 2.34
_cell_volume 4050.6(6)
_computing_cell_refinement 'CrysAlisPro 1.171.39.46e (Rigaku OD, 2018)'
_computing_data_collection 'CrysAlisPro 1.171.39.46e (Rigaku OD, 2018)'
_computing_data_reduction 'CrysAlisPro 1.171.39.46e (Rigaku OD, 2018)'
_computing_molecular_graphics 'CrystalStructure 4.2.5'
_computing_publication_material 'CrystalStructure 4.2.5 (Rigaku, 2017)'
_computing_structure_refinement 'SHELXL97 (Sheldrick, 2008)'
_computing_structure_solution 'SIR92 (Altomare, et al., 1994)'
_diffrn_ambient_temperature 123
_diffrn_detector_area_resol_mean 5.811
_diffrn_measured_fraction_theta_full 0.814
_diffrn_measured_fraction_theta_max 0.814
_diffrn_measurement_device_type 'Rigaku XtaLAB P200'
_diffrn_measurement_method \w
_diffrn_radiation_type 'Mo K\a'
_diffrn_radiation_wavelength 0.71073
_diffrn_reflns_av_R_equivalents 0.0925
_diffrn_reflns_Laue_measured_fraction_full 0.000
_diffrn_reflns_Laue_measured_fraction_max 0.000
_diffrn_reflns_limit_h_max 24
_diffrn_reflns_limit_h_min -19
_diffrn_reflns_limit_k_max 14
_diffrn_reflns_limit_k_min -14
_diffrn_reflns_limit_l_max 28
_diffrn_reflns_limit_l_min -30
_diffrn_reflns_number 18791
_diffrn_reflns_point_group_measured_fraction_full 0.000
_diffrn_reflns_point_group_measured_fraction_max 0.000
_diffrn_reflns_theta_full 30.840
_diffrn_reflns_theta_max 30.840
_diffrn_reflns_theta_min 2.254
_diffrn_standards_number 0
_exptl_absorpt_coefficient_mu 0.983
_exptl_absorpt_correction_T_max 0.906
_exptl_absorpt_correction_T_min 0.620
_exptl_absorpt_correction_type multi-scan
_exptl_absorpt_process_details
;
CrysAlisPro 1.171.39.46e (Rigaku Oxford Diffraction, 2018)
Empirical absorption correction using spherical harmonics,
 implemented in SCALE3 ABSPACK scaling algorithm.
;
_exptl_crystal_colour darkgreen
_exptl_crystal_density_diffrn 1.657
_exptl_crystal_density_method 'not measured'
_exptl_crystal_description prism
_exptl_crystal_F_000 2040.00
_exptl_crystal_size_max 0.200
_exptl_crystal_size_mid 0.200
_exptl_crystal_size_min 0.100
_refine_diff_density_max 3.94
_refine_diff_density_min -1.54
_refine_ls_extinction_method none
_refine_ls_goodness_of_fit_ref 1.041
_refine_ls_hydrogen_treatment constr
_refine_ls_number_parameters 247
_refine_ls_number_reflns 5185
_refine_ls_number_restraints 0
_refine_ls_R_factor_all 0.1132
_refine_ls_R_factor_gt 0.0897
_refine_ls_shift/su_max 0.006
_refine_ls_structure_factor_coef Fsqd
_refine_ls_weighting_details 'w = 1/[\s^2^(Fo^2^)+(0.1454P)^2^+49.2335P] where P=(Fo^2^+2Fc^2^)/3'
_refine_ls_weighting_scheme calc
_refine_ls_wR_factor_gt 0.2399
_refine_ls_wR_factor_ref 0.2618
_reflns_number_gt 3786
_reflns_number_total 5185
_reflns_threshold_expression F^2^>2.0\s(F^2^)
_cod_data_source_file c9sc04308j2.cif
_cod_data_source_block xcalibur_CCDC1
_cod_depositor_comments
;Adding full bibliography for 1552855--1552856.cif.

 Adding full bibliography for 1552855--1552856.cif.
;
_cod_database_code 1552856

loop_
_symmetry_equiv_pos_as_xyz
'x, y, z'
'-x+1/2, y, -z'
'x+1/2, y+1/2, z+1/2'
'-x+1, y+1/2, -z+1/2'
'-x, -y, -z'
'x-1/2, -y, z'
'-x+1/2, -y+1/2, -z+1/2'
'x, -y+1/2, z+1/2'

loop_
_atom_site_label
_atom_site_type_symbol
_atom_site_fract_x
_atom_site_fract_y
_atom_site_fract_z
_atom_site_U_iso_or_equiv
_atom_site_adp_type
_atom_site_occupancy
_atom_site_symmetry_multiplicity
_atom_site_calc_flag
_atom_site_refinement_flags
Rh1 Rh 0.24829(3) 0.37695(6) 0.05659(2) 0.0338(2) Uani 1 1 d .
S1 S 0.42863(10) 0.2907(3) 0.10984(9) 0.0542(6) Uani 1 1 d .
O1 O 0.4377(4) 0.4270(8) 0.1076(3) 0.069(2) Uani 1 1 d .
O2 O 0.4813(3) 0.2149(10) 0.0803(3) 0.082(3) Uani 1 1 d .
O3 O 0.3098(3) 0.5429(6) 0.0545(2) 0.0468(13) Uani 1 1 d .
O4 O 0.3481(3) 0.4901(6) -0.0338(2) 0.0462(13) Uani 1 1 d .
O5 O 0.2361(4) 0.4217(7) 0.1573(3) 0.0579(16) Uani 1 1 d .
O6 O 0.1471(8) 0.5828(14) 0.1411(7) 0.140(4) Uiso 1 1 d .
H6A H 0.1327 0.6427 0.1616 0.168 Uiso 1 1 calc R
N1 N 0.3393(3) 0.2561(7) 0.0845(3) 0.0418(14) Uani 1 1 d .
N2 N 0.1886(3) 0.2201(6) 0.0604(2) 0.0346(12) Uani 1 1 d .
C1 C 0.4444(5) 0.2468(11) 0.1876(4) 0.056(2) Uani 1 1 d .
C2 C 0.5048(8) 0.1715(17) 0.2113(5) 0.103(5) Uani 1 1 d .
H2 H 0.5406 0.1431 0.1858 0.124 Uiso 1 1 calc R
C3 C 0.5143(10) 0.1361(17) 0.2719(6) 0.113(6) Uani 1 1 d .
H3 H 0.5556 0.0811 0.2874 0.136 Uiso 1 1 calc R
C4 C 0.4648(8) 0.1798(17) 0.3094(5) 0.094(4) Uani 1 1 d .
H4 H 0.4733 0.1588 0.3515 0.113 Uiso 1 1 calc R
C5 C 0.4037(7) 0.2530(16) 0.2871(4) 0.089(4) Uani 1 1 d .
H5 H 0.3682 0.2810 0.3130 0.107 Uiso 1 1 calc R
C6 C 0.3931(6) 0.2869(13) 0.2261(4) 0.072(3) Uani 1 1 d .
H6 H 0.3502 0.3383 0.2104 0.086 Uiso 1 1 calc R
C7 C 0.3143(5) 0.1286(8) 0.0877(3) 0.0442(18) Uani 1 1 d .
C8 C 0.3593(6) 0.0235(10) 0.1037(4) 0.059(2) Uani 1 1 d .
H8 H 0.4142 0.0310 0.1117 0.071 Uiso 1 1 calc R
C9 C 0.3242(10) -0.0940(12) 0.1083(5) 0.082(4) Uani 1 1 d .
H9 H 0.3566 -0.1650 0.1190 0.099 Uiso 1 1 calc R
C10 C 0.2449(11) -0.1120(11) 0.0981(5) 0.084(4) Uani 1 1 d .
H10 H 0.2231 -0.1930 0.1024 0.101 Uiso 1 1 calc R
C11 C 0.1965(7) -0.0057(9) 0.0810(4) 0.061(3) Uani 1 1 d .
C12 C 0.2322(5) 0.1143(8) 0.0763(3) 0.0424(17) Uani 1 1 d .
C13 C 0.1113(4) 0.2110(9) 0.0506(3) 0.0450(18) Uani 1 1 d .
H13 H 0.0815 0.2848 0.0402 0.054 Uiso 1 1 calc R
C14 C 0.0729(5) 0.0964(9) 0.0551(4) 0.050(2) Uani 1 1 d .
H14 H 0.0177 0.0936 0.0478 0.060 Uiso 1 1 calc R
C15 C 0.1134(7) -0.0098(11) 0.0695(4) 0.068(3) Uani 1 1 d .
H15 H 0.0870 -0.0875 0.0722 0.082 Uiso 1 1 calc R
C16 C 0.3522(5) 0.5595(9) 0.0128(4) 0.0470(18) Uani 1 1 d .
C17 C 0.4096(6) 0.6624(11) 0.0191(4) 0.064(3) Uani 1 1 d .
H17A H 0.4425 0.6552 -0.0130 0.077 Uiso 1 1 calc R
H17B H 0.4419 0.6568 0.0591 0.077 Uiso 1 1 calc R
H17C H 0.3826 0.7436 0.0155 0.077 Uiso 1 1 calc R
C18 C 0.2073(9) 0.5126(15) 0.1782(7) 0.094(4) Uiso 1 1 d .
C19 C 0.2084(10) 0.5439(16) 0.2438(7) 0.108(5) Uiso 1 1 d .
H19A H 0.2622 0.5457 0.2644 0.129 Uiso 1 1 calc R
H19B H 0.1792 0.4800 0.2629 0.129 Uiso 1 1 calc R
H19C H 0.1846 0.6267 0.2474 0.129 Uiso 1 1 calc R

loop_
_atom_site_aniso_label
_atom_site_aniso_U_11
_atom_site_aniso_U_22
_atom_site_aniso_U_33
_atom_site_aniso_U_23
_atom_site_aniso_U_13
_atom_site_aniso_U_12
Rh1 0.0197(3) 0.0597(4) 0.0229(3) -0.0003(2) 0.00580(18) -0.0023(2)
S1 0.0206(7) 0.1074(19) 0.0342(9) 0.0175(10) 0.0027(6) 0.0010(9)
O1 0.040(3) 0.102(5) 0.061(4) 0.030(4) -0.010(3) -0.020(3)
O2 0.029(3) 0.174(9) 0.045(3) 0.023(4) 0.013(2) 0.024(4)
O3 0.046(3) 0.064(4) 0.032(3) -0.004(2) 0.012(2) -0.009(3)
O4 0.033(2) 0.071(4) 0.036(3) 0.004(3) 0.010(2) -0.007(2)
O5 0.048(3) 0.089(5) 0.040(3) -0.017(3) 0.018(3) -0.006(3)
N1 0.025(3) 0.073(4) 0.028(3) 0.003(3) 0.005(2) 0.001(3)
N2 0.029(3) 0.056(4) 0.020(2) 0.000(2) 0.0044(19) -0.001(2)
C1 0.037(4) 0.096(7) 0.033(4) 0.013(4) -0.002(3) 0.001(4)
C2 0.073(8) 0.189(15) 0.048(6) 0.024(8) 0.006(5) 0.063(9)
C3 0.112(12) 0.181(18) 0.043(6) 0.019(7) -0.001(7) 0.058(11)
C4 0.078(8) 0.163(13) 0.038(5) 0.010(7) -0.004(5) 0.014(9)
C5 0.065(6) 0.168(14) 0.035(5) -0.002(6) 0.011(4) 0.019(8)
C6 0.066(6) 0.116(9) 0.030(4) 0.006(5) 0.000(4) 0.022(6)
C7 0.040(4) 0.069(5) 0.025(3) 0.001(3) 0.009(3) 0.009(3)
C8 0.071(6) 0.069(6) 0.042(4) 0.006(4) 0.021(4) 0.022(5)
C9 0.127(12) 0.072(7) 0.051(6) 0.001(5) 0.027(7) 0.041(8)
C10 0.154(14) 0.057(6) 0.048(6) -0.007(5) 0.036(7) -0.005(7)
C11 0.097(8) 0.060(5) 0.029(4) -0.007(4) 0.020(4) -0.011(5)
C12 0.051(4) 0.057(5) 0.020(3) 0.002(3) 0.012(3) 0.000(3)
C13 0.031(3) 0.073(6) 0.033(3) -0.004(3) 0.011(3) -0.010(3)
C14 0.047(4) 0.066(6) 0.040(4) -0.007(4) 0.013(3) -0.021(4)
C15 0.094(8) 0.075(7) 0.039(4) -0.012(4) 0.019(5) -0.042(6)
C16 0.036(4) 0.069(5) 0.038(4) 0.004(4) 0.011(3) -0.007(4)
C17 0.058(5) 0.087(7) 0.047(5) -0.004(5) 0.009(4) -0.025(5)

loop_
_atom_type_symbol
_atom_type_description
_atom_type_scat_dispersion_real
_atom_type_scat_dispersion_imag
_atom_type_scat_source
N N 0.0061 0.0033
;
International Tables for Crystallography
(Vol. C, Tables 4.2.6.8 and 6.1.1.4)
;
O O 0.0106 0.0060
;
International Tables for Crystallography
(Vol. C, Tables 4.2.6.8 and 6.1.1.4)
;
H H 0.0000 0.0000
;
International Tables for Crystallography
(Vol. C, Table 6.1.1.4)
;
Rh Rh -1.1178 0.9187
;
International Tables for Crystallography
(Vol. C, Tables 4.2.6.8 and 6.1.1.4)
;
S S 0.1246 0.1234
;
International Tables for Crystallography
(Vol. C, Tables 4.2.6.8 and 6.1.1.4)
;
C C 0.0033 0.0016
;
International Tables for Crystallography
(Vol. C, Tables 4.2.6.8 and 6.1.1.4)
;

loop_
_geom_angle_atom_site_label_1
_geom_angle_atom_site_label_2
_geom_angle_atom_site_label_3
_geom_angle
_geom_angle_site_symmetry_1
_geom_angle_site_symmetry_3
N2 Rh1 N1 81.3(2) . .
N2 Rh1 O3 178.6(2) . .
N1 Rh1 O3 99.2(2) . .
N2 Rh1 O4 95.0(2) . 2
N1 Rh1 O4 175.1(2) . 2
O3 Rh1 O4 84.5(2) . 2
N2 Rh1 O5 90.5(2) . .
N1 Rh1 O5 90.7(2) . .
O3 Rh1 O5 88.1(2) . .
O4 Rh1 O5 86.1(2) 2 .
N2 Rh1 Rh1 97.56(15) . 2
N1 Rh1 Rh1 99.87(16) . 2
O3 Rh1 Rh1 83.69(14) . 2
O4 Rh1 Rh1 83.80(15) 2 2
O5 Rh1 Rh1 167.6(2) . 2
O2 S1 O1 117.3(5) . .
O2 S1 N1 110.9(4) . .
O1 S1 N1 108.4(4) . .
O2 S1 C1 106.0(4) . .
O1 S1 C1 107.0(5) . .
N1 S1 C1 106.5(4) . .
C16 O3 Rh1 119.4(5) . .
C16 O4 Rh1 119.2(5) . 2
C18 O5 Rh1 129.2(9) . .
C18 O6 H6A 109.5 . .
C7 N1 S1 118.9(5) . .
C7 N1 Rh1 112.2(5) . .
S1 N1 Rh1 128.4(4) . .
C13 N2 C12 119.3(7) . .
C13 N2 Rh1 125.4(6) . .
C12 N2 Rh1 115.3(5) . .
C2 C1 C6 118.2(9) . .
C2 C1 S1 122.1(8) . .
C6 C1 S1 119.7(7) . .
C1 C2 C3 120.8(12) . .
C1 C2 H2 119.6 . .
C3 C2 H2 119.6 . .
C4 C3 C2 120.2(13) . .
C4 C3 H3 119.9 . .
C2 C3 H3 119.9 . .
C5 C4 C3 120.4(11) . .
C5 C4 H4 119.8 . .
C3 C4 H4 119.8 . .
C4 C5 C6 119.5(10) . .
C4 C5 H5 120.2 . .
C6 C5 H5 120.2 . .
C5 C6 C1 120.9(10) . .
C5 C6 H6 119.5 . .
C1 C6 H6 119.5 . .
C8 C7 C12 118.5(9) . .
C8 C7 N1 127.8(8) . .
C12 C7 N1 113.5(7) . .
C7 C8 C9 120.1(11) . .
C7 C8 H8 119.9 . .
C9 C8 H8 119.9 . .
C10 C9 C8 123.3(11) . .
C10 C9 H9 118.4 . .
C8 C9 H9 118.4 . .
C9 C10 C11 118.2(11) . .
C9 C10 H10 120.9 . .
C11 C10 H10 120.9 . .
C10 C11 C12 118.6(11) . .
C10 C11 C15 124.4(11) . .
C12 C11 C15 117.0(10) . .
N2 C12 C7 117.5(7) . .
N2 C12 C11 121.2(8) . .
C7 C12 C11 121.3(8) . .
N2 C13 C14 122.2(9) . .
N2 C13 H13 118.9 . .
C14 C13 H13 118.9 . .
C15 C14 C13 120.4(9) . .
C15 C14 H14 119.8 . .
C13 C14 H14 119.8 . .
C14 C15 C11 120.0(9) . .
C14 C15 H15 120.0 . .
C11 C15 H15 120.0 . .
O4 C16 O3 122.8(8) . .
O4 C16 C17 117.9(7) . .
O3 C16 C17 119.4(8) . .
C16 C17 H17A 109.5 . .
C16 C17 H17B 109.5 . .
H17A C17 H17B 109.5 . .
C16 C17 H17C 109.5 . .
H17A C17 H17C 109.5 . .
H17B C17 H17C 109.5 . .
O5 C18 O6 120.1(14) . .
O5 C18 C19 127.2(14) . .
O6 C18 C19 110.3(13) . .
C18 C19 H19A 109.5 . .
C18 C19 H19B 109.5 . .
H19A C19 H19B 109.5 . .
C18 C19 H19C 109.5 . .
H19A C19 H19C 109.5 . .
H19B C19 H19C 109.5 . .

loop_
_geom_bond_atom_site_label_1
_geom_bond_atom_site_label_2
_geom_bond_distance
_geom_bond_site_symmetry_2
Rh1 N2 1.970(6) .
Rh1 N1 2.062(6) .
Rh1 O3 2.065(6) .
Rh1 O4 2.066(6) 2
Rh1 O5 2.322(6) .
Rh1 Rh1 2.5180(10) 2
S1 O2 1.446(8) .
S1 O1 1.457(9) .
S1 N1 1.617(6) .
S1 C1 1.769(8) .
O3 C16 1.276(9) .
O4 C16 1.263(10) .
O4 Rh1 2.066(6) 2
O5 C18 1.209(16) .
O6 C18 1.443(19) .
O6 H6A 0.8400 .
N1 C7 1.426(11) .
N2 C13 1.335(9) .
N2 C12 1.372(10) .
C1 C2 1.362(14) .
C1 C6 1.388(13) .
C2 C3 1.381(16) .
C2 H2 0.9500 .
C3 C4 1.364(19) .
C3 H3 0.9500 .
C4 C5 1.352(18) .
C4 H4 0.9500 .
C5 C6 1.383(13) .
C5 H5 0.9500 .
C6 H6 0.9500 .
C7 C8 1.380(12) .
C7 C12 1.421(12) .
C8 C9 1.399(18) .
C8 H8 0.9500 .
C9 C10 1.38(2) .
C9 H9 0.9500 .
C10 C11 1.426(18) .
C10 H10 0.9500 .
C11 C12 1.427(13) .
C11 C15 1.433(16) .
C13 C14 1.399(12) .
C13 H13 0.9500 .
C14 C15 1.343(16) .
C14 H14 0.9500 .
C15 H15 0.9500 .
C16 C17 1.472(13) .
C17 H17A 0.9800 .
C17 H17B 0.9800 .
C17 H17C 0.9800 .
C18 C19 1.49(2) .
C19 H19A 0.9800 .
C19 H19B 0.9800 .
C19 H19C 0.9800 .

loop_
_geom_torsion_atom_site_label_1
_geom_torsion_atom_site_label_2
_geom_torsion_atom_site_label_3
_geom_torsion_atom_site_label_4
_geom_torsion
_geom_torsion_site_symmetry_1
N2 Rh1 O3 C16 179(100) .
N1 Rh1 O3 C16 71.3(6) .
O4 Rh1 O3 C16 -112.0(6) 2
O5 Rh1 O3 C16 161.7(6) .
Rh1 Rh1 O3 C16 -27.7(6) 2
N2 Rh1 O5 C18 -121.2(11) .
N1 Rh1 O5 C18 157.6(11) .
O3 Rh1 O5 C18 58.4(11) .
O4 Rh1 O5 C18 -26.2(11) 2
Rh1 Rh1 O5 C18 9.6(15) 2
O2 S1 N1 C7 55.8(6) .
O1 S1 N1 C7 -174.0(5) .
C1 S1 N1 C7 -59.2(7) .
O2 S1 N1 Rh1 -132.8(5) .
O1 S1 N1 Rh1 -2.6(6) .
C1 S1 N1 Rh1 112.2(5) .
N2 Rh1 N1 C7 4.0(4) .
O3 Rh1 N1 C7 -177.4(5) .
O4 Rh1 N1 C7 45(3) 2
O5 Rh1 N1 C7 94.4(5) .
Rh1 Rh1 N1 C7 -92.2(4) 2
N2 Rh1 N1 S1 -167.9(4) .
O3 Rh1 N1 S1 10.7(4) .
O4 Rh1 N1 S1 -127(3) 2
O5 Rh1 N1 S1 -77.5(4) .
Rh1 Rh1 N1 S1 95.8(4) 2
N1 Rh1 N2 C13 176.1(6) .
O3 Rh1 N2 C13 68(10) .
O4 Rh1 N2 C13 -0.7(6) 2
O5 Rh1 N2 C13 85.5(6) .
Rh1 Rh1 N2 C13 -85.0(5) 2
N1 Rh1 N2 C12 -2.0(5) .
O3 Rh1 N2 C12 -110(10) .
O4 Rh1 N2 C12 -178.8(5) 2
O5 Rh1 N2 C12 -92.6(5) .
Rh1 Rh1 N2 C12 96.9(4) 2
O2 S1 C1 C2 9.6(13) .
O1 S1 C1 C2 -116.3(12) .
N1 S1 C1 C2 127.9(12) .
O2 S1 C1 C6 -168.7(9) .
O1 S1 C1 C6 65.4(10) .
N1 S1 C1 C6 -50.5(11) .
C6 C1 C2 C3 0(2) .
S1 C1 C2 C3 -178.2(14) .
C1 C2 C3 C4 -2(3) .
C2 C3 C4 C5 3(3) .
C3 C4 C5 C6 -2(3) .
C4 C5 C6 C1 0(2) .
C2 C1 C6 C5 1(2) .
S1 C1 C6 C5 179.4(11) .
S1 N1 C7 C8 -8.2(10) .
Rh1 N1 C7 C8 179.0(6) .
S1 N1 C7 C12 167.6(5) .
Rh1 N1 C7 C12 -5.2(7) .
C12 C7 C8 C9 0.1(12) .
N1 C7 C8 C9 175.7(8) .
C7 C8 C9 C10 -0.7(15) .
C8 C9 C10 C11 1.2(16) .
C9 C10 C11 C12 -1.2(14) .
C9 C10 C11 C15 -179.3(9) .
C13 N2 C12 C7 -178.6(6) .
Rh1 N2 C12 C7 -0.4(8) .
C13 N2 C12 C11 1.6(10) .
Rh1 N2 C12 C11 179.8(5) .
C8 C7 C12 N2 180.0(6) .
N1 C7 C12 N2 3.8(9) .
C8 C7 C12 C11 -0.2(11) .
N1 C7 C12 C11 -176.4(6) .
C10 C11 C12 N2 -179.5(7) .
C15 C11 C12 N2 -1.2(11) .
C10 C11 C12 C7 0.7(12) .
C15 C11 C12 C7 179.0(7) .
C12 N2 C13 C14 -0.9(10) .
Rh1 N2 C13 C14 -179.0(5) .
N2 C13 C14 C15 -0.1(12) .
C13 C14 C15 C11 0.5(13) .
C10 C11 C15 C14 178.3(9) .
C12 C11 C15 C14 0.2(12) .
Rh1 O4 C16 O3 16.9(11) 2
Rh1 O4 C16 C17 -164.0(7) 2
Rh1 O3 C16 O4 13.3(11) .
Rh1 O3 C16 C17 -165.8(7) .
Rh1 O5 C18 O6 26.8(19) .
Rh1 O5 C18 C19 -172.8(11) .
